data_2017381
loop_
_publ_author_name
'Zipp, Caitlin F.'
'Fernandes, Manuel A.'
'Michael, Joseph P.'
'Winks, Susan'

_publ_section_title
;
 Cyclohexanecarboxamide
;
_journal_coeditor_code FG3132
_journal_issue 11
_journal_name_full 'Acta Crystallographica Section C'
_journal_page_first o553
_journal_page_last o554
_journal_paper_doi 10.1107/S0108270109036440
_journal_volume 65
_journal_year 2009
_chemical_formula_iupac 'C7 H13 N O'
_chemical_formula_moiety 'C7 H13 N O'
_chemical_formula_sum 'C7 H13 N O'
_chemical_formula_weight 127.18
_chemical_name_systematic
;
Cyclohexanecarboxamide
;
_space_group_IT_number 15
_symmetry_cell_setting monoclinic
_symmetry_space_group_name_Hall '-C 2yc'
_symmetry_space_group_name_H-M 'C 1 2/c 1'
_atom_sites_solution_hydrogens geom
_atom_sites_solution_primary direct
_atom_sites_solution_secondary difmap
_audit_creation_method SHELXL97
_cell_angle_alpha 90.00
_cell_angle_beta 102.088(3)
_cell_angle_gamma 90.00
_cell_formula_units_Z 8
_cell_length_a 24.624(3)
_cell_length_b 6.6934(9)
_cell_length_c 9.4030(13)
_cell_measurement_reflns_used 2522
_cell_measurement_temperature 173(2)
_cell_measurement_theta_max 28.21
_cell_measurement_theta_min 2.21
_cell_volume 1515.4(3)
_computing_cell_refinement 'APEX2 (Bruker, 2005)'
_computing_data_collection 'APEX2 (Bruker, 2005)'
_computing_data_reduction 'SAINT (Bruker, 2005)'
_computing_molecular_graphics
;
ORTEP-3 for Windows (Farrugia, 1997) and SCHAKAL99 (Keller,
1999)
;
_computing_publication_material
;
WinGX (Farrugia, 1999) and PLATON (Spek, 2009)
;
_computing_structure_refinement 'SHELXL97 (Sheldrick, 2008)'
_computing_structure_solution 'SHELXS97 (Sheldrick, 2008)'
_diffrn_ambient_temperature 173(2)
_diffrn_measured_fraction_theta_full 1.000
_diffrn_measured_fraction_theta_max 1.000
_diffrn_measurement_device_type 'Bruker APEXII CCD area-detector'
_diffrn_measurement_method '\f and \w'
_diffrn_radiation_monochromator graphite
_diffrn_radiation_source 'fine-focus sealed tube'
_diffrn_radiation_type MoK\a
_diffrn_radiation_wavelength 0.71073
_diffrn_reflns_av_R_equivalents 0.0678
_diffrn_reflns_av_sigmaI/netI 0.0394
_diffrn_reflns_limit_h_max 28
_diffrn_reflns_limit_h_min -32
_diffrn_reflns_limit_k_max 8
_diffrn_reflns_limit_k_min -8
_diffrn_reflns_limit_l_max 12
_diffrn_reflns_limit_l_min -12
_diffrn_reflns_number 9664
_diffrn_reflns_theta_full 27.99
_diffrn_reflns_theta_max 27.99
_diffrn_reflns_theta_min 1.69
_exptl_absorpt_coefficient_mu 0.074
_exptl_absorpt_correction_type none
_exptl_crystal_colour colourless
_exptl_crystal_density_diffrn 1.115
_exptl_crystal_density_method 'not measured'
_exptl_crystal_description plate
_exptl_crystal_F_000 560
_exptl_crystal_size_max 0.48
_exptl_crystal_size_mid 0.37
_exptl_crystal_size_min 0.10
_refine_diff_density_max 0.283
_refine_diff_density_min -0.160
_refine_ls_extinction_method none
_refine_ls_goodness_of_fit_ref 1.052
_refine_ls_hydrogen_treatment constr
_refine_ls_matrix_type full
_refine_ls_number_parameters 82
_refine_ls_number_reflns 1828
_refine_ls_number_restraints 0
_refine_ls_restrained_S_all 1.052
_refine_ls_R_factor_all 0.0720
_refine_ls_R_factor_gt 0.0557
_refine_ls_shift/su_max 0.000
_refine_ls_shift/su_mean 0.000
_refine_ls_structure_factor_coef Fsqd
_refine_ls_weighting_details 'calc w = 1/[\s^2^(Fo^2^)+(0.0709P)^2^+0.6992P] where P=(Fo^2^+2Fc^2^)/3'
_refine_ls_weighting_scheme calc
_refine_ls_wR_factor_gt 0.1334
_refine_ls_wR_factor_ref 0.1431
_reflns_number_gt 1440
_reflns_number_total 1828
_reflns_threshold_expression I>2\s(I)
_cod_data_source_file fg3132.cif
_cod_data_source_block I
_cod_original_sg_symbol_H-M C2/c
_cod_database_code 2017381
_cod_database_fobs_code 2017381

loop_
_symmetry_equiv_pos_as_xyz
'x, y, z'
'-x, y, -z+1/2'
'x+1/2, y+1/2, z'
'-x+1/2, y+1/2, -z+1/2'
'-x, -y, -z'
'x, -y, z-1/2'
'-x+1/2, -y+1/2, -z'
'x+1/2, -y+1/2, z-1/2'

loop_
_atom_site_type_symbol
_atom_site_label
_atom_site_fract_x
_atom_site_fract_y
_atom_site_fract_z
_atom_site_U_iso_or_equiv
_atom_site_adp_type
_atom_site_calc_flag
_atom_site_refinement_flags
_atom_site_occupancy
_atom_site_disorder_assembly
_atom_site_disorder_group
C C1 0.19171(6) 0.5284(2) 0.51551(14) 0.0226(3) Uani d . 1 . .
C C2 0.14896(6) 0.3714(2) 0.52825(15) 0.0263(3) Uani d . 1 . .
H H2 0.1491 0.3504 0.6336 0.032 Uiso calc R 1 . .
C C3 0.16303(6) 0.1743(2) 0.4640(2) 0.0354(4) Uani d . 1 . .
H H3A 0.1655 0.1952 0.3613 0.043 Uiso calc R 1 . .
H H3B 0.1998 0.1276 0.5179 0.043 Uiso calc R 1 . .
C C4 0.11965(7) 0.0152(2) 0.4715(2) 0.0438(5) Uani d . 1 . .
H H4A 0.1288 -0.1079 0.4232 0.053 Uiso calc R 1 . .
H H4B 0.1203 -0.0172 0.5746 0.053 Uiso calc R 1 . .
C C5 0.06229(7) 0.0844(3) 0.3991(2) 0.0444(5) Uani d . 1 . .
H H5A 0.0348 -0.0179 0.4127 0.053 Uiso calc R 1 . .
H H5B 0.0603 0.0994 0.2933 0.053 Uiso calc R 1 . .
C C6 0.04791(7) 0.2807(3) 0.4606(3) 0.0522(5) Uani d . 1 . .
H H6A 0.0454 0.2616 0.5634 0.063 Uiso calc R 1 . .
H H6B 0.0112 0.3260 0.4059 0.063 Uiso calc R 1 . .
C C7 0.09113(7) 0.4401(2) 0.4519(2) 0.0414(4) Uani d . 1 . .
H H7A 0.0815 0.5645 0.4979 0.050 Uiso calc R 1 . .
H H7B 0.0910 0.4694 0.3486 0.050 Uiso calc R 1 . .
N N1 0.21894(5) 0.61139(19) 0.63692(12) 0.0285(3) Uani d . 1 . .
H H1A 0.2439 0.7044 0.6337 0.034 Uiso calc R 1 . .
H H1B 0.2121 0.5738 0.7211 0.034 Uiso calc R 1 . .
O O1 0.20016(4) 0.57749(15) 0.39458(10) 0.0275(3) Uani d . 1 . .

loop_
_atom_site_aniso_label
_atom_site_aniso_U_11
_atom_site_aniso_U_22
_atom_site_aniso_U_33
_atom_site_aniso_U_12
_atom_site_aniso_U_13
_atom_site_aniso_U_23
C1 0.0252(7) 0.0248(7) 0.0192(6) 0.0012(5) 0.0077(5) -0.0012(5)
C2 0.0306(8) 0.0292(7) 0.0208(7) -0.0061(6) 0.0094(6) -0.0008(5)
C3 0.0284(8) 0.0242(8) 0.0537(10) 0.0021(6) 0.0088(7) 0.0015(7)
C4 0.0433(10) 0.0237(8) 0.0644(12) -0.0036(7) 0.0116(9) 0.0025(7)
C5 0.0365(10) 0.0343(9) 0.0626(12) -0.0110(7) 0.0109(8) -0.0052(8)
C6 0.0282(9) 0.0417(10) 0.0902(16) -0.0058(7) 0.0204(9) -0.0088(10)
C7 0.0289(8) 0.0277(8) 0.0697(12) 0.0002(6) 0.0148(8) -0.0046(8)
N1 0.0354(7) 0.0338(7) 0.0171(6) -0.0107(5) 0.0074(5) -0.0014(5)
O1 0.0355(6) 0.0317(6) 0.0170(5) -0.0080(4) 0.0096(4) -0.0015(4)

loop_
_atom_type_symbol
_atom_type_description
_atom_type_scat_dispersion_real
_atom_type_scat_dispersion_imag
_atom_type_scat_source
C C 0.0033 0.0016 'International Tables Vol C Tables 4.2.6.8 and 6.1.1.4'
H H 0.0000 0.0000 'International Tables Vol C Tables 4.2.6.8 and 6.1.1.4'
N N 0.0061 0.0033 'International Tables Vol C Tables 4.2.6.8 and 6.1.1.4'
O O 0.0106 0.0060 'International Tables Vol C Tables 4.2.6.8 and 6.1.1.4'

loop_
_geom_angle_atom_site_label_1
_geom_angle_atom_site_label_2
_geom_angle_atom_site_label_3
_geom_angle_site_symmetry_1
_geom_angle_site_symmetry_3
_geom_angle
_geom_angle_publ_flag
O1 C1 N1 . . 121.89(13) ?
O1 C1 C2 . . 120.66(12) ?
N1 C1 C2 . . 117.44(11) ?
C1 C2 C3 . . 110.59(11) ?
C1 C2 C7 . . 110.51(12) ?
C3 C2 C7 . . 110.02(13) ?
C1 C2 H2 . . 108.6 ?
C3 C2 H2 . . 108.6 ?
C7 C2 H2 . . 108.6 ?
C4 C3 C2 . . 111.62(13) ?
C4 C3 H3A . . 109.3 ?
C2 C3 H3A . . 109.3 ?
C4 C3 H3B . . 109.3 ?
C2 C3 H3B . . 109.3 ?
H3A C3 H3B . . 108.0 ?
C5 C4 C3 . . 111.40(14) ?
C5 C4 H4A . . 109.3 ?
C3 C4 H4A . . 109.3 ?
C5 C4 H4B . . 109.3 ?
C3 C4 H4B . . 109.3 ?
H4A C4 H4B . . 108.0 ?
C4 C5 C6 . . 111.58(16) ?
C4 C5 H5A . . 109.3 ?
C6 C5 H5A . . 109.3 ?
C4 C5 H5B . . 109.3 ?
C6 C5 H5B . . 109.3 ?
H5A C5 H5B . . 108.0 ?
C5 C6 C7 . . 111.55(14) ?
C5 C6 H6A . . 109.3 ?
C7 C6 H6A . . 109.3 ?
C5 C6 H6B . . 109.3 ?
C7 C6 H6B . . 109.3 ?
H6A C6 H6B . . 108.0 ?
C6 C7 C2 . . 110.97(15) ?
C6 C7 H7A . . 109.4 ?
C2 C7 H7A . . 109.4 ?
C6 C7 H7B . . 109.4 ?
C2 C7 H7B . . 109.4 ?
H7A C7 H7B . . 108.0 ?
C1 N1 H1A . . 120.0 ?
C1 N1 H1B . . 120.0 ?
H1A N1 H1B . . 120.0 ?

loop_
_geom_bond_atom_site_label_1
_geom_bond_atom_site_label_2
_geom_bond_site_symmetry_2
_geom_bond_distance
_geom_bond_publ_flag
C1 O1 . 1.2424(16) ?
C1 N1 . 1.3195(18) ?
C1 C2 . 1.5099(19) ?
C2 C3 . 1.521(2) ?
C2 C7 . 1.525(2) ?
C2 H2 . 1.0000 ?
C3 C4 . 1.520(2) ?
C3 H3A . 0.9900 ?
C3 H3B . 0.9900 ?
C4 C5 . 1.507(3) ?
C4 H4A . 0.9900 ?
C4 H4B . 0.9900 ?
C5 C6 . 1.507(3) ?
C5 H5A . 0.9900 ?
C5 H5B . 0.9900 ?
C6 C7 . 1.521(2) ?
C6 H6A . 0.9900 ?
C6 H6B . 0.9900 ?
C7 H7A . 0.9900 ?
C7 H7B . 0.9900 ?
N1 H1A . 0.8800 ?
N1 H1B . 0.8800 ?

loop_
_geom_hbond_atom_site_label_D
_geom_hbond_atom_site_label_H
_geom_hbond_atom_site_label_A
_geom_hbond_site_symmetry_A
_geom_hbond_distance_DH
_geom_hbond_distance_HA
_geom_hbond_distance_DA
_geom_hbond_angle_DHA
_geom_hbond_publ_flag
N1 H1A O1 7_566 0.88 2.06 2.9394(16) 175 y
N1 H1B O1 6_566 0.88 1.99 2.8549(15) 166 y
C2 H2 O1 6_566 1.00 2.56 3.4283(17) 145 y

loop_
_geom_torsion_atom_site_label_1
_geom_torsion_atom_site_label_2
_geom_torsion_atom_site_label_3
_geom_torsion_atom_site_label_4
_geom_torsion_site_symmetry_1
_geom_torsion_site_symmetry_2
_geom_torsion_site_symmetry_3
_geom_torsion_site_symmetry_4
_geom_torsion
_geom_torsion_publ_flag
O1 C1 C2 C3 . . . . 59.46(18) ?
N1 C1 C2 C3 . . . . -121.17(14) ?
O1 C1 C2 C7 . . . . -62.62(18) ?
N1 C1 C2 C7 . . . . 116.75(15) ?
C1 C2 C3 C4 . . . . -178.32(13) ?
C7 C2 C3 C4 . . . . -55.96(18) ?
C2 C3 C4 C5 . . . . 55.4(2) ?
C3 C4 C5 C6 . . . . -54.5(2) ?
C4 C5 C6 C7 . . . . 55.1(2) ?
C5 C6 C7 C2 . . . . -56.1(2) ?
C1 C2 C7 C6 . . . . 178.50(14) ?
C3 C2 C7 C6 . . . . 56.09(19) ?
C2 C1 C1 C2 . . 6_566 6_566 -90.99(16) ?
N1 C1 C2 H2 . . . . -2.2 ?

loop_
_cod_related_entry_id
_cod_related_entry_database
_cod_related_entry_code
1 ChemSpider 13645
